data_7130007
loop_
_publ_author_name
'Li, Yi-Rong'
'Zhang, Yun-Fang'
'Tang, Yuan-Yuan'
'Zhang, Han-Yue'

_publ_section_title
;
 [(Histamine)(18-crown-6)<sub>2</sub>][BF<sub>4</sub>]<sub>2</sub> is a
 high-temperature piezoelectric.
;
_journal_issue 33
_journal_name_full 'Chemical communications (Cambridge, England)'
_journal_page_first 5148
_journal_page_last 5151
_journal_paper_doi 10.1039/d2cc00818a
_journal_volume 58
_journal_year 2022
_chemical_formula_moiety '2(C12 H24 O6), 2(B F4), C5 H11 N3'
_chemical_formula_sum 'C29 H59 B2 F8 N3 O12'
_chemical_formula_weight 815.41
_space_group_crystal_system monoclinic
_space_group_IT_number 14
_space_group_name_Hall '-P 2yn'
_space_group_name_H-M_alt 'P 1 21/n 1'
_atom_sites_solution_hydrogens geom
_atom_sites_solution_primary direct
_audit_creation_date 2021-11-10
_audit_creation_method
;
Olex2 1.3
(compiled 2020.11.12 svn.r5f609507 for OlexSys, GUI svn.r6408)
;
_audit_update_record
;
2021-12-27 deposited with the CCDC.	2022-03-28 downloaded from the CCDC.
;
_cell_angle_alpha 90
_cell_angle_beta 99.57(2)
_cell_angle_gamma 90
_cell_formula_units_Z 2
_cell_length_a 12.926(3)
_cell_length_b 8.7447(16)
_cell_length_c 19.506(5)
_cell_measurement_reflns_used 1759
_cell_measurement_temperature 402(10)
_cell_measurement_theta_max 31.2530
_cell_measurement_theta_min 1.8810
_cell_volume 2174.2(9)
_computing_cell_refinement 'CrysAlisPro 1.171.41.108a (Rigaku OD, 2021)'
_computing_data_collection 'CrysAlisPro 1.171.41.108a (Rigaku OD, 2021)'
_computing_data_reduction 'CrysAlisPro 1.171.41.108a (Rigaku OD, 2021)'
_computing_molecular_graphics 'Olex2 1.3 (Dolomanov et al., 2009)'
_computing_publication_material 'Olex2 1.3 (Dolomanov et al., 2009)'
_computing_structure_refinement 'SHELXL 2018/3 (Sheldrick, 2015)'
_computing_structure_solution 'SHELXS  (Sheldrick, 2008)'
_diffrn_ambient_environment air
_diffrn_ambient_temperature 402(10)
_diffrn_detector 'Hybrid Pixel Array Detector'
_diffrn_detector_area_resol_mean 10.0000
_diffrn_detector_type HyPix
_diffrn_measured_fraction_theta_full 1.000
_diffrn_measured_fraction_theta_max 1.000
_diffrn_measurement_details
;
List of Runs (angles in degrees, time in seconds):

  # Type    Start    End  Width  t~exp~   \w     \q     \k     \f   Frames
#--------------------------------------------------------------------------
  1  \w    -16.00  24.00   0.50    2.45    --   -5.21  53.00   2.00   80
  2  \w     41.00  67.00   0.50    2.45    --   -5.21  53.00   2.00   52
  3  \w    -18.00  39.00   0.50    2.45    --    5.05 -99.00 -60.00  114
  4  \w    -18.00  28.00   0.50    2.45    --   -5.21 -99.00-150.00   92
  5  \w    -36.00 -10.00   0.50    2.45    --   -5.21 -53.00-142.00   52
  6  \w    -77.00 -47.00   0.50    2.45    --   -5.21 -53.00-142.00   60
  7  \w    -77.00   3.00   0.50    2.45    --   -5.21 -37.00 120.00  160
;
_diffrn_measurement_device 'four-circle diffractometer'
_diffrn_measurement_device_type 'XtaLAB Synergy R, DW system, HyPix'
_diffrn_measurement_method '\w scans'
_diffrn_orient_matrix_type 'CrysAlisPro convention (1999,Acta A55,543-557)'
_diffrn_orient_matrix_UB_11 -0.0525474000
_diffrn_orient_matrix_UB_12 0.0190801000
_diffrn_orient_matrix_UB_13 -0.0141818000
_diffrn_orient_matrix_UB_21 0.0022079000
_diffrn_orient_matrix_UB_22 -0.0494865000
_diffrn_orient_matrix_UB_23 -0.0285855000
_diffrn_orient_matrix_UB_31 -0.0181691000
_diffrn_orient_matrix_UB_32 -0.0611961000
_diffrn_orient_matrix_UB_33 0.0186222000
_diffrn_radiation_monochromator mirror
_diffrn_radiation_probe x-ray
_diffrn_radiation_type 'Mo K\a'
_diffrn_radiation_wavelength 0.71073
_diffrn_reflns_av_R_equivalents 0.0336
_diffrn_reflns_av_unetI/netI 0.0480
_diffrn_reflns_Laue_measured_fraction_full 1.000
_diffrn_reflns_Laue_measured_fraction_max 1.000
_diffrn_reflns_limit_h_max 15
_diffrn_reflns_limit_h_min -15
_diffrn_reflns_limit_k_max 10
_diffrn_reflns_limit_k_min -10
_diffrn_reflns_limit_l_max 22
_diffrn_reflns_limit_l_min -22
_diffrn_reflns_number 17941
_diffrn_reflns_point_group_measured_fraction_full 1.000
_diffrn_reflns_point_group_measured_fraction_max 1.000
_diffrn_reflns_theta_full 24.500
_diffrn_reflns_theta_max 24.500
_diffrn_reflns_theta_min 1.764
_diffrn_source 'Rotating-anode X-ray tube'
_diffrn_source_type 'Rigaku (Mo) X-ray Source'
_exptl_absorpt_coefficient_mu 0.114
_exptl_absorpt_correction_T_max 1.00000
_exptl_absorpt_correction_T_min 0.43746
_exptl_absorpt_correction_type multi-scan
_exptl_absorpt_process_details
;
CrysAlisPro 1.171.41.108a (Rigaku Oxford Diffraction, 2021)
Empirical absorption correction using spherical harmonics,
implemented in SCALE3 ABSPACK scaling algorithm.
;
_exptl_crystal_density_diffrn 1.246
_exptl_crystal_description block
_exptl_crystal_F_000 864
_exptl_crystal_size_max 0.12
_exptl_crystal_size_mid 0.11
_exptl_crystal_size_min 0.1
_refine_diff_density_max 0.281
_refine_diff_density_min -0.161
_refine_diff_density_rms 0.054
_refine_ls_extinction_method none
_refine_ls_goodness_of_fit_ref 1.289
_refine_ls_hydrogen_treatment constr
_refine_ls_matrix_type full
_refine_ls_number_parameters 481
_refine_ls_number_reflns 3612
_refine_ls_number_restraints 1070
_refine_ls_restrained_S_all 1.288
_refine_ls_R_factor_all 0.1991
_refine_ls_R_factor_gt 0.1259
_refine_ls_shift/su_max 0.001
_refine_ls_shift/su_mean 0.000
_refine_ls_structure_factor_coef Fsqd
_refine_ls_weighting_details 'w=1/[\s^2^(Fo^2^)+(0.2000P)^2^] where P=(Fo^2^+2Fc^2^)/3'
_refine_ls_weighting_scheme calc
_refine_ls_wR_factor_gt 0.3768
_refine_ls_wR_factor_ref 0.4455
_reflns_Friedel_coverage 0.000
_reflns_number_gt 1479
_reflns_number_total 3612
_reflns_threshold_expression 'I > 2\s(I)'
_cod_data_source_file d2cc00818a2.cif
_cod_data_source_block lyr-1017-409_auto
_cod_original_cell_volume 2174.1(8)
_cod_database_code 7130007
_shelx_shelxl_version_number 2018/3
_chemical_oxdiff_formula 'C H O N B F'
_shelx_space_group_comment
;
The symmetry employed for this shelxl refinement is uniquely defined
by the following loop, which should always be used as a source of
symmetry information in preference to the above space-group names.
They are only intended as comments.
;
_shelx_estimated_absorpt_t_max 0.989
_shelx_estimated_absorpt_t_min 0.986
_reflns_odcompleteness_completeness 99.96
_reflns_odcompleteness_iscentric 1
_reflns_odcompleteness_theta 26.32
_olex2_refinement_description
;
1. Fixed Uiso
 At 1.2 times of:
  All C(H) groups, All C(H,H) groups, All N(H) groups, All N(H,H,H) groups
2. Restrained distances
 O2-C8 = O2-C19 = O3-C9 = O3-C10 = O4-C11 = O5-C13 = O5-C14 = O6-C16 = O6-C15 =
  O7-C18
 1.43 with sigma of 0.02
 C1-N5 = C1-C1A = N5-C6 = C6-N7 = N7-C1A
 1.42 with sigma of 0.02
 O4-C12 = O7-C17
 1.42 with sigma of 0.02
 C8-C9 = C10-C11 = C12-C13 = C14-C15 = C16-C17 = C18-C19
 1.49 with sigma of 0.02
 C1-C6 = C1-N7 = N5-N7 = C6-C1A
 2.29 with sigma of 0.04
 N2-C4
 2.54 with sigma of 0.04
 O4-C10 = O4-C13 = O5-C15
 2.38 with sigma of 0.04
 O2-C9 = O2-C18 = O3-C8 = O3-C11 = O5-C12 = O6-C17 = O7-C19 = O7-C16
 2.37 with sigma of 0.04
 O6-C14
 2.36 with sigma of 0.04
 O2-C8 \\sim O2-C19 \\sim O3-C9 \\sim O3-C10 \\sim O4-C11 \\sim O4-C12 \\sim
O5-C13 \\sim O5-C14 \\sim O6-C15
 \\sim O6-C16 \\sim O7-C17 \\sim O7-C18
 with sigma of 0.02
 C8-C9 \\sim C10-C11 \\sim C12-C13 \\sim C14-C15 \\sim C16-C17 \\sim C18-C19
 with sigma of 0.02
 C9-C10 \\sim C11-C12 \\sim C13-C14 \\sim C15-C16 \\sim C17-C18 \\sim C19-C8
 with sigma of 0.04
 O2-C9 \\sim O3-C11 \\sim O4-C13 \\sim O5-C15 \\sim O6-C17 \\sim O7-C19 \\sim
O3-C8 \\sim O4-C10 \\sim O5-C12
 \\sim O6-C14 \\sim O7-C16 \\sim O2-C18
 with sigma of 0.04
 O5-C13 \\sim O5A-C13A
 with sigma of 0.02
 O6-C15 \\sim O6A-C15A
 with sigma of 0.02
 O5-C14 \\sim O5A-C14A
 with sigma of 0.02
 O6-C16 \\sim O6A-C16A
 with sigma of 0.02
 C13-C14 \\sim C13A-C14A
 with sigma of 0.04
 O7-C17 \\sim O7A-C17A
 with sigma of 0.02
 O7-C18 \\sim O7A-C18A
 with sigma of 0.02
 O4-C11 \\sim O4A-C11A
 with sigma of 0.02
 O6-C17 \\sim O6A-C17A
 with sigma of 0.04
 C8-C9 \\sim C8A-C9A
 with sigma of 0.02
 O7-C19 \\sim O7A-C19A
 with sigma of 0.04
 O3-C10 \\sim O3A-C10A
 with sigma of 0.02
 C9-C10 \\sim C9A-C10A
 with sigma of 0.04
 C10-C11 \\sim C10A-C11A
 with sigma of 0.02
 C11-C12 \\sim C11A-C12A
 with sigma of 0.04
 C12-C13 \\sim C12A-C13A
 with sigma of 0.02
 C17-C18 \\sim C17A-C18A
 with sigma of 0.04
 O4-C12 \\sim O4A-C12A
 with sigma of 0.02
 O2-C8 \\sim O2A-C8A
 with sigma of 0.02
 O3-C9 \\sim O3A-C9A
 with sigma of 0.02
 O6-C14 \\sim O6A-C14A
 with sigma of 0.04
 C14-C15 \\sim C14A-C15A
 with sigma of 0.02
 O7-C16 \\sim O7A-C16A
 with sigma of 0.04
 C16-C17 \\sim C16A-C17A
 with sigma of 0.02
 C8-C19 \\sim C8A-C19A
 with sigma of 0.04
 C18-C19 \\sim C18A-C19A
 with sigma of 0.02
 O2-C9 \\sim O2A-C9A
 with sigma of 0.04
 O2-C18 \\sim O2A-C18A
 with sigma of 0.04
 O3-C8 \\sim O3A-C8A
 with sigma of 0.04
 C15-C16 \\sim C15A-C16A
 with sigma of 0.04
 O3-C11 \\sim O3A-C11A
 with sigma of 0.04
 O4-C10 \\sim O4A-C10A
 with sigma of 0.04
 O4-C13 \\sim O4A-C13A
 with sigma of 0.04
 O5-C12 \\sim O5A-C12A
 with sigma of 0.04
 O5-C15 \\sim O5A-C15A
 with sigma of 0.04
 O2-C19 \\sim O2A-C19A
 with sigma of 0.02
3. Rigid bond restraints
 F6A, B2, F4, B2, F3, B2, F4A, B2, F5A, B2, F5, B2, F3A, B2
 with sigma for 1-2 distances of 0.01 and sigma for 1-3 distances of 0.01
4. Uiso/Uaniso restraints and constraints
O2 \\sim O3 \\sim O4 \\sim O5 \\sim O6 \\sim O7 \\sim C8 \\sim C9 \\sim C10
\\sim C11 \\sim C12 \\sim C13 \\sim C14 \\sim C15 \\sim C16 \\sim C17 \\sim C18
\\sim C19: within 2A with sigma of 0.04 and sigma for terminal atoms of 0.08
within 2A
Uanis(C8A) \\sim Ueq: with sigma of 0.04 and sigma for terminal atoms of 0.08
Uanis(C9A) \\sim Ueq, Uanis(C8A) \\sim Ueq, Uanis(O2A) \\sim Ueq, Uanis(C19A)
\\sim Ueq, Uanis(O3A) \\sim Ueq, Uanis(C18A) \\sim Ueq, Uanis(C10A) \\sim Ueq,
Uanis(O7A) \\sim Ueq, Uanis(C11A) \\sim Ueq, Uanis(C17A) \\sim Ueq, Uanis(O4A)
\\sim Ueq, Uanis(C16A) \\sim Ueq, Uanis(C12A) \\sim Ueq, Uanis(O6A) \\sim Ueq,
Uanis(C13A) \\sim Ueq, Uanis(C15A) \\sim Ueq, Uanis(O5A) \\sim Ueq, Uanis(C14A)
\\sim Ueq: with sigma of 0.04 and sigma for terminal atoms of 0.08
Uanis(F3) \\sim Ueq: with sigma of 0.01 and sigma for terminal atoms of 0.02
5. Rigid body (RIGU) restrains
 O2, O3, O4, O5, O6, O7, C8, C9, C10, C11, C12, C13, C14, C15, C16, C17, C18,
 C19
 with sigma for 1-2 distances of 0.004 and sigma for 1-3 distances of 0.004
6. Others
 Sof(F3A)=Sof(F5A)=Sof(F6A)=Sof(F4A)=1-FVAR(1)
 Sof(F3)=Sof(F4)=Sof(F5)=Sof(F6)=FVAR(1)
 Sof(C8A)=Sof(H8AA)=Sof(H8AB)=Sof(O2A)=Sof(C19A)=Sof(H19C)=Sof(H19D)=Sof(C9A)=
 Sof(H9AA)=Sof(H9AB)=Sof(C18A)=Sof(H18C)=Sof(H18D)=Sof(O3A)=Sof(O7A)=Sof(C10A)=
 Sof(H10C)=Sof(H10D)=Sof(C17A)=Sof(H17C)=Sof(H17D)=Sof(C11A)=Sof(H11C)=
 Sof(H11D)=Sof(C16A)=Sof(H16C)=Sof(H16D)=Sof(O4A)=Sof(O6A)=Sof(C12A)=Sof(H12C)=
 Sof(H12D)=Sof(C15A)=Sof(H15C)=Sof(H15D)=Sof(C13A)=Sof(H13C)=Sof(H13D)=
 Sof(C14A)=Sof(H14C)=Sof(H14D)=Sof(O5A)=1-FVAR(2)
 Sof(O2)=Sof(O3)=Sof(O4)=Sof(O5)=Sof(O6)=Sof(O7)=Sof(C8)=Sof(H8A)=Sof(H8B)=
 Sof(C9)=Sof(H9A)=Sof(H9B)=Sof(C10)=Sof(H10A)=Sof(H10B)=Sof(C11)=Sof(H11A)=
 Sof(H11B)=Sof(C12)=Sof(H12A)=Sof(H12B)=Sof(C13)=Sof(H13A)=Sof(H13B)=Sof(C14)=
 Sof(H14A)=Sof(H14B)=Sof(C15)=Sof(H15A)=Sof(H15B)=Sof(C16)=Sof(H16A)=Sof(H16B)=
 Sof(C17)=Sof(H17A)=Sof(H17B)=Sof(C18)=Sof(H18A)=Sof(H18B)=Sof(C19)=Sof(H19A)=
 Sof(H19B)=FVAR(2)
 Fixed Sof: N2(0.5) H2A(0.5) H2B(0.5) H2C(0.5) C3(0.5) H3A(0.5) H3B(0.5)
 C4(0.5) H4A(0.5) H4B(0.5) C1(0.5) N5(0.5) H5(0.5) C6(0.5) H6(0.5) N7(0.5)
 H7(0.5) C1A(0.5) H1A(0.5)
7.a Secondary CH2 refined with riding coordinates:
 C8(H8A,H8B), C9(H9A,H9B), C10(H10A,H10B), C11(H11A,H11B), C12(H12A,H12B),
 C13(H13A,H13B), C14(H14A,H14B), C15(H15A,H15B), C16(H16A,H16B), C17(H17A,H17B),
  C18(H18A,H18B), C19(H19A,H19B), C3(H3A,H3B), C4(H4A,H4B), C8A(H8AA,H8AB),
 C19A(H19C,H19D), C9A(H9AA,H9AB), C18A(H18C,H18D), C10A(H10C,H10D), C17A(H17C,
 H17D), C11A(H11C,H11D), C16A(H16C,H16D), C12A(H12C,H12D), C15A(H15C,H15D),
 C13A(H13C,H13D), C14A(H14C,H14D)
7.b Aromatic/amide H refined with riding coordinates:
 N5(H5), C6(H6), N7(H7), C1A(H1A)
7.c Idealised Me refined as rotating group:
 N2(H2A,H2B,H2C)
;
_olex2_submission_special_instructions 'No special instructions were received'
_oxdiff_exptl_absorpt_empirical_details
;
Empirical correction (ABSPACK) includes:
- Absorption correction using spherical harmonics
- Frame scaling
;
_oxdiff_exptl_absorpt_empirical_full_max 2.396
_oxdiff_exptl_absorpt_empirical_full_min 0.499

loop_
_space_group_symop_operation_xyz
'x, y, z'
'-x+1/2, y+1/2, -z+1/2'
'-x, -y, -z'
'x-1/2, -y-1/2, z-1/2'

loop_
_atom_site_label
_atom_site_type_symbol
_atom_site_fract_x
_atom_site_fract_y
_atom_site_fract_z
_atom_site_U_iso_or_equiv
_atom_site_adp_type
_atom_site_occupancy
_atom_site_site_symmetry_order
_atom_site_calc_flag
_atom_site_refinement_flags_posn
_atom_site_refinement_flags_adp
_atom_site_refinement_flags_occupancy
_atom_site_disorder_assembly
_atom_site_disorder_group
O2 O 0.6552(6) 0.1437(10) 0.0982(4) 0.166(3) Uani 0.596(10) 1 d D U P A 1
O3 O 0.7749(6) -0.0594(11) 0.1855(5) 0.173(3) Uani 0.596(10) 1 d D U P A 1
O4 O 0.9648(7) 0.0564(11) 0.2653(6) 0.194(3) Uani 0.596(10) 1 d D U P A 1
O5 O 1.0553(7) 0.3084(13) 0.2183(5) 0.196(4) Uani 0.596(10) 1 d D U P A 1
O6 O 0.9347(9) 0.5071(13) 0.1318(7) 0.223(5) Uani 0.596(10) 1 d D U P A 1
O7 O 0.7465(8) 0.3992(10) 0.0566(5) 0.188(4) Uani 0.596(10) 1 d D U P A 1
C8 C 0.6248(10) -0.0091(13) 0.1044(7) 0.183(5) Uani 0.596(10) 1 d D U P A 1
H8A H 0.654316 -0.073105 0.071943 0.219 Uiso 0.596(10) 1 calc R U P A 1
H8B H 0.548986 -0.017965 0.094526 0.219 Uiso 0.596(10) 1 calc R U P A 1
C9 C 0.6639(7) -0.0567(15) 0.1756(7) 0.186(4) Uani 0.596(10) 1 d D U P A 1
H9A H 0.640374 0.014247 0.207974 0.223 Uiso 0.596(10) 1 calc R U P A 1
H9B H 0.637212 -0.157562 0.183819 0.223 Uiso 0.596(10) 1 calc R U P A 1
C10 C 0.8173(10) -0.1017(18) 0.2541(7) 0.192(5) Uani 0.596(10) 1 d D U P A 1
H10A H 0.793557 -0.203660 0.263375 0.231 Uiso 0.596(10) 1 calc R U P A 1
H10B H 0.792669 -0.031677 0.286380 0.231 Uiso 0.596(10) 1 calc R U P A 1
C11 C 0.9316(10) -0.0991(14) 0.2646(8) 0.206(5) Uani 0.596(10) 1 d D U P A 1
H11A H 0.959932 -0.147887 0.308399 0.247 Uiso 0.596(10) 1 calc R U P A 1
H11B H 0.956655 -0.154192 0.227449 0.247 Uiso 0.596(10) 1 calc R U P A 1
C12 C 1.0731(10) 0.0752(16) 0.2732(11) 0.213(6) Uani 0.596(10) 1 d D U P A 1
H12A H 1.098294 0.036194 0.232392 0.255 Uiso 0.596(10) 1 calc R U P A 1
H12B H 1.106775 0.017562 0.313235 0.255 Uiso 0.596(10) 1 calc R U P A 1
C13 C 1.1006(12) 0.2379(16) 0.2826(8) 0.217(6) Uani 0.596(10) 1 d D U P A 1
H13A H 1.071516 0.280947 0.321068 0.260 Uiso 0.596(10) 1 calc R U P A 1
H13B H 1.176136 0.251445 0.291384 0.260 Uiso 0.596(10) 1 calc R U P A 1
C14 C 1.0841(13) 0.4596(16) 0.2136(9) 0.212(6) Uani 0.596(10) 1 d D U P A 1
H14A H 1.159982 0.467867 0.223645 0.254 Uiso 0.596(10) 1 calc R U P A 1
H14B H 1.055453 0.519509 0.247862 0.254 Uiso 0.596(10) 1 calc R U P A 1
C15 C 1.0461(11) 0.520(2) 0.1442(10) 0.249(7) Uani 0.596(10) 1 d D U P A 1
H15A H 1.066484 0.626746 0.141639 0.299 Uiso 0.596(10) 1 calc R U P A 1
H15B H 1.075810 0.463052 0.109638 0.299 Uiso 0.596(10) 1 calc R U P A 1
C16 C 0.8898(13) 0.560(3) 0.0660(9) 0.251(8) Uani 0.596(10) 1 d D U P A 1
H16A H 0.909500 0.495196 0.029902 0.301 Uiso 0.596(10) 1 calc R U P A 1
H16B H 0.912347 0.663862 0.058818 0.301 Uiso 0.596(10) 1 calc R U P A 1
C17 C 0.7763(12) 0.5545(14) 0.0649(9) 0.236(6) Uani 0.596(10) 1 d D U P A 1
H17A H 0.759164 0.594506 0.108033 0.284 Uiso 0.596(10) 1 calc R U P A 1
H17B H 0.739951 0.615051 0.026661 0.284 Uiso 0.596(10) 1 calc R U P A 1
C18 C 0.6369(9) 0.3807(15) 0.0400(9) 0.205(5) Uani 0.596(10) 1 d D U P A 1
H18A H 0.611208 0.428549 -0.004424 0.247 Uiso 0.596(10) 1 calc R U P A 1
H18B H 0.603318 0.430033 0.075098 0.247 Uiso 0.596(10) 1 calc R U P A 1
C19 C 0.6108(10) 0.2196(16) 0.0367(7) 0.200(5) Uani 0.596(10) 1 d D U P A 1
H19A H 0.535202 0.207679 0.029370 0.240 Uiso 0.596(10) 1 calc R U P A 1
H19B H 0.636569 0.173561 -0.002516 0.240 Uiso 0.596(10) 1 calc R U P A 1
B2 B 1.3028(11) 0.1746(16) 0.1051(8) 0.223(3) Uani 1 1 d . U . . .
F3 F 1.4056(7) 0.1495(16) 0.1389(7) 0.277(6) Uani 0.519(12) 1 d . U P B 1
F4 F 1.2460(13) 0.2874(18) 0.1028(8) 0.285(7) Uani 0.519(12) 1 d . U P B 1
F5 F 1.310(2) 0.133(3) 0.0455(10) 0.424(17) Uani 0.519(12) 1 d . U P B 1
F6 F 1.2418(8) 0.074(2) 0.1360(9) 0.306(8) Uani 0.519(12) 1 d . . P B 1
N2 N 0.8852(5) 0.1813(7) 0.1303(4) 0.129(2) Uani 0.5 1 d D . P C -1
H2A H 0.841647 0.251457 0.108721 0.155 Uiso 0.5 1 calc R U P C -1
H2B H 0.936187 0.227276 0.159358 0.155 Uiso 0.5 1 calc R U P C -1
H2C H 0.850074 0.118758 0.154172 0.155 Uiso 0.5 1 calc R U P C -1
C3 C 0.932(2) 0.091(3) 0.0778(10) 0.171(7) Uani 0.5 1 d . . P C -1
H3A H 0.996378 0.051510 0.104270 0.205 Uiso 0.5 1 calc R U P C -1
H3B H 0.885513 0.003810 0.068739 0.205 Uiso 0.5 1 calc R U P C -1
C4 C 0.956(3) 0.121(3) 0.0183(15) 0.43(3) Uani 0.5 1 d D . P C -1
H4A H 1.001127 0.210994 0.023618 0.511 Uiso 0.5 1 calc R U P C -1
H4B H 0.892522 0.149289 -0.012630 0.511 Uiso 0.5 1 calc R U P C -1
C1 C 1.0027(17) 0.019(6) -0.013(2) 0.23(2) Uani 0.5 1 d D . P C -1
N5 N 1.1055(7) -0.0233(11) -0.0179(5) 0.162(3) Uani 0.5 1 d D . P C -1
H5 H 1.156368 0.003153 0.014203 0.195 Uiso 0.5 1 calc R U P C -1
C6 C 1.1249(8) -0.1027(19) -0.0714(9) 0.151(6) Uani 0.5 1 d D . P C -1
H6 H 1.189254 -0.132728 -0.082336 0.182 Uiso 0.5 1 calc R U P C -1
N7 N 1.0266(13) -0.1297(19) -0.1069(7) 0.222(12) Uani 0.5 1 d D . P C -1
H7 H 1.011150 -0.173633 -0.146693 0.266 Uiso 0.5 1 calc R U P C -1
C1A C 0.9596(8) -0.0759(16) -0.0688(6) 0.173(5) Uani 0.5 1 d D . P C -1
H1A H 0.888375 -0.098853 -0.078286 0.208 Uiso 0.5 1 calc R U P C -1
F3A F 1.3158(12) 0.2082(11) 0.1731(6) 0.250(6) Uani 0.481(12) 1 d . U P B 2
F5A F 1.3822(7) 0.2681(17) 0.0772(8) 0.267(6) Uani 0.481(12) 1 d . U P B 2
F6A F 1.2250(13) 0.207(2) 0.0568(11) 0.324(10) Uani 0.481(12) 1 d . U P B 2
F4A F 1.316(2) 0.0249(13) 0.0966(7) 0.326(12) Uani 0.481(12) 1 d . U P B 2
C8A C 0.613(2) 0.096(3) 0.0629(11) 0.261(14) Uani 0.404(10) 1 d D U P A 2
H8AA H 0.645962 0.024353 0.035256 0.313 Uiso 0.404(10) 1 calc R U P A 2
H8AB H 0.541475 0.112774 0.040435 0.313 Uiso 0.404(10) 1 calc R U P A 2
O2A O 0.6674(15) 0.232(2) 0.0684(10) 0.245(8) Uani 0.404(10) 1 d D U P A 2
C19A C 0.669(2) 0.325(3) 0.0110(9) 0.240(11) Uani 0.404(10) 1 d D U P A 2
H19C H 0.599252 0.337893 -0.014939 0.287 Uiso 0.404(10) 1 calc R U P A 2
H19D H 0.713346 0.279569 -0.019383 0.287 Uiso 0.404(10) 1 calc R U P A 2
C9A C 0.616(2) 0.037(3) 0.1329(13) 0.249(14) Uani 0.404(10) 1 d D U P A 2
H9AA H 0.603513 0.117891 0.164522 0.299 Uiso 0.404(10) 1 calc R U P A 2
H9AB H 0.562476 -0.041390 0.133166 0.299 Uiso 0.404(10) 1 calc R U P A 2
C18A C 0.712(2) 0.470(3) 0.0379(15) 0.257(14) Uani 0.404(10) 1 d D U P A 2
H18C H 0.700059 0.547138 0.001876 0.308 Uiso 0.404(10) 1 calc R U P A 2
H18D H 0.678587 0.502146 0.076396 0.308 Uiso 0.404(10) 1 calc R U P A 2
O3A O 0.7163(17) -0.025(3) 0.1523(10) 0.243(9) Uani 0.404(10) 1 d D U P A 2
O7A O 0.8202(17) 0.449(2) 0.0603(13) 0.294(11) Uani 0.404(10) 1 d D U P A 2
C10A C 0.7337(19) -0.098(3) 0.2175(13) 0.241(11) Uani 0.404(10) 1 d D U P A 2
H10C H 0.691698 -0.189768 0.216257 0.290 Uiso 0.404(10) 1 calc R U P A 2
H10D H 0.714713 -0.029896 0.252798 0.290 Uiso 0.404(10) 1 calc R U P A 2
C17A C 0.8673(18) 0.583(3) 0.0906(14) 0.223(12) Uani 0.404(10) 1 d D U P A 2
H17C H 0.840271 0.606226 0.132938 0.267 Uiso 0.404(10) 1 calc R U P A 2
H17D H 0.852011 0.668121 0.058858 0.267 Uiso 0.404(10) 1 calc R U P A 2
C11A C 0.845(2) -0.135(3) 0.2330(17) 0.270(17) Uani 0.404(10) 1 d D U P A 2
H11C H 0.856783 -0.213050 0.268696 0.324 Uiso 0.404(10) 1 calc R U P A 2
H11D H 0.868533 -0.173128 0.191649 0.324 Uiso 0.404(10) 1 calc R U P A 2
C16A C 0.9789(17) 0.557(3) 0.1061(14) 0.265(14) Uani 0.404(10) 1 d D U P A 2
H16C H 1.001742 0.499861 0.068751 0.318 Uiso 0.404(10) 1 calc R U P A 2
H16D H 1.015682 0.654176 0.110714 0.318 Uiso 0.404(10) 1 calc R U P A 2
O4A O 0.8979(17) -0.0016(19) 0.2559(11) 0.233(8) Uani 0.404(10) 1 d D U P A 2
O6A O 1.0015(18) 0.475(3) 0.1686(10) 0.281(12) Uani 0.404(10) 1 d D U P A 2
C12A C 1.008(2) -0.026(3) 0.269(2) 0.33(2) Uani 0.404(10) 1 d D U P A 2
H12C H 1.033216 -0.049302 0.225570 0.392 Uiso 0.404(10) 1 calc R U P A 2
H12D H 1.026026 -0.110495 0.300563 0.392 Uiso 0.404(10) 1 calc R U P A 2
C15A C 1.1054(19) 0.433(4) 0.1904(15) 0.269(18) Uani 0.404(10) 1 d D U P A 2
H15C H 1.149089 0.523988 0.195577 0.323 Uiso 0.404(10) 1 calc R U P A 2
H15D H 1.128616 0.367915 0.155751 0.323 Uiso 0.404(10) 1 calc R U P A 2
C13A C 1.0567(19) 0.114(3) 0.2987(12) 0.232(13) Uani 0.404(10) 1 d D U P A 2
H13C H 1.013611 0.161022 0.329192 0.278 Uiso 0.404(10) 1 calc R U P A 2
H13D H 1.125476 0.093278 0.325392 0.278 Uiso 0.404(10) 1 calc R U P A 2
C14A C 1.116(2) 0.353(3) 0.2560(13) 0.252(12) Uani 0.404(10) 1 d D U P A 2
H14C H 1.189886 0.337782 0.274759 0.303 Uiso 0.404(10) 1 calc R U P A 2
H14D H 1.084586 0.411728 0.289278 0.303 Uiso 0.404(10) 1 calc R U P A 2
O5A O 1.0653(18) 0.211(3) 0.2434(11) 0.275(12) Uani 0.404(10) 1 d D U P A 2

loop_
_atom_site_aniso_label
_atom_site_aniso_U_11
_atom_site_aniso_U_22
_atom_site_aniso_U_33
_atom_site_aniso_U_23
_atom_site_aniso_U_13
_atom_site_aniso_U_12
O2 0.154(5) 0.181(7) 0.161(6) -0.026(5) 0.020(5) 0.000(5)
O3 0.172(6) 0.159(5) 0.199(8) 0.037(5) 0.068(6) 0.020(5)
O4 0.170(7) 0.208(8) 0.194(6) 0.010(6) 0.001(7) 0.035(6)
O5 0.142(5) 0.228(9) 0.212(8) -0.051(7) 0.013(5) -0.001(6)
O6 0.225(9) 0.162(6) 0.290(12) 0.040(7) 0.068(8) -0.012(7)
O7 0.204(8) 0.182(6) 0.177(6) 0.039(5) 0.029(6) 0.072(6)
C8 0.140(8) 0.186(8) 0.223(11) -0.078(8) 0.031(7) -0.025(7)
C9 0.151(7) 0.164(9) 0.255(12) -0.003(8) 0.072(8) -0.010(7)
C10 0.228(9) 0.166(10) 0.200(9) 0.075(9) 0.085(8) 0.037(9)
C11 0.219(9) 0.194(9) 0.209(10) 0.075(9) 0.048(9) 0.038(8)
C12 0.164(8) 0.259(12) 0.202(12) -0.041(11) -0.012(9) 0.032(9)
C13 0.153(9) 0.274(13) 0.205(11) -0.062(10) -0.021(9) -0.007(9)
C14 0.150(10) 0.232(11) 0.260(14) -0.102(9) 0.053(9) -0.055(9)
C15 0.226(12) 0.220(13) 0.315(17) -0.009(12) 0.086(12) -0.059(12)
C16 0.311(15) 0.197(14) 0.262(15) 0.044(12) 0.102(13) 0.004(13)
C17 0.288(14) 0.192(9) 0.216(11) 0.050(9) 0.004(13) 0.040(11)
C18 0.213(9) 0.230(10) 0.165(10) 0.022(9) 0.005(8) 0.089(9)
C19 0.158(9) 0.264(11) 0.158(9) -0.026(9) -0.035(7) 0.028(9)
B2 0.203(8) 0.228(8) 0.216(7) -0.007(7) -0.031(7) 0.008(6)
F3 0.188(6) 0.334(12) 0.300(11) 0.053(9) 0.017(6) 0.023(7)
F4 0.293(13) 0.331(14) 0.250(11) 0.008(9) 0.104(9) 0.121(11)
F5 0.43(3) 0.51(3) 0.299(14) -0.19(2) -0.031(14) 0.21(2)
F6 0.201(7) 0.416(19) 0.309(15) 0.078(15) 0.065(8) -0.014(9)
N2 0.149(5) 0.124(4) 0.128(5) -0.020(4) 0.062(4) 0.021(3)
C3 0.172(15) 0.224(17) 0.135(16) -0.027(14) 0.082(15) 0.042(17)
C4 0.36(4) 0.35(4) 0.48(5) 0.29(4) -0.17(4) -0.20(4)
C1 0.156(9) 0.12(2) 0.43(4) 0.01(3) 0.060(15) -0.011(9)
N5 0.144(7) 0.190(8) 0.163(7) -0.069(6) 0.056(5) -0.041(6)
C6 0.088(6) 0.170(10) 0.211(16) -0.056(10) 0.066(8) -0.012(7)
N7 0.34(3) 0.191(10) 0.118(10) -0.052(8) -0.020(13) -0.062(12)
C1A 0.141(8) 0.249(11) 0.139(8) -0.133(9) 0.052(6) -0.066(8)
F3A 0.302(14) 0.218(7) 0.218(7) -0.019(6) 0.008(7) -0.012(8)
F5A 0.192(7) 0.308(12) 0.291(12) 0.043(10) 0.011(7) 0.005(6)
F6A 0.249(10) 0.319(14) 0.343(15) 0.152(12) -0.131(11) -0.107(10)
F4A 0.57(3) 0.197(8) 0.175(8) 0.006(6) -0.032(13) 0.018(10)
C8A 0.29(2) 0.23(2) 0.23(3) -0.10(2) -0.04(2) 0.00(2)
O2A 0.237(17) 0.26(2) 0.217(18) -0.012(14) -0.006(12) 0.003(14)
C19A 0.29(3) 0.28(2) 0.126(13) 0.025(15) -0.015(15) 0.09(2)
C9A 0.26(3) 0.27(3) 0.23(3) -0.06(2) 0.08(2) -0.01(2)
C18A 0.25(2) 0.24(3) 0.25(2) 0.08(2) -0.038(19) -0.006(19)
O3A 0.232(18) 0.26(2) 0.240(19) -0.040(14) 0.066(15) -0.011(16)
O7A 0.29(2) 0.251(19) 0.35(2) 0.027(16) 0.09(2) 0.003(16)
C10A 0.27(3) 0.21(2) 0.26(2) 0.033(18) 0.07(2) 0.00(2)
C17A 0.28(3) 0.152(15) 0.27(3) 0.004(15) 0.14(2) 0.002(15)
C11A 0.33(3) 0.19(2) 0.30(3) -0.063(18) 0.08(2) 0.04(2)
C16A 0.24(2) 0.32(3) 0.25(2) 0.082(19) 0.077(19) -0.09(2)
O4A 0.29(2) 0.195(14) 0.222(15) 0.030(12) 0.064(17) 0.013(13)
O6A 0.30(3) 0.29(3) 0.28(2) -0.100(18) 0.129(19) -0.06(2)
C12A 0.32(3) 0.26(3) 0.39(4) 0.06(3) 0.03(3) 0.02(3)
C15A 0.22(2) 0.28(3) 0.33(3) -0.06(2) 0.12(2) 0.002(19)
C13A 0.161(18) 0.31(3) 0.20(2) -0.036(18) -0.047(14) 0.086(17)
C14A 0.24(2) 0.25(2) 0.28(3) -0.08(2) 0.06(2) -0.03(2)
O5A 0.29(2) 0.28(2) 0.24(2) -0.058(16) -0.006(15) 0.067(19)

loop_
_atom_type_symbol
_atom_type_description
_atom_type_scat_dispersion_real
_atom_type_scat_dispersion_imag
_atom_type_scat_source
C C 0.0033 0.0016 'International Tables Vol C Tables 4.2.6.8 and 6.1.1.4'
H H 0.0000 0.0000 'International Tables Vol C Tables 4.2.6.8 and 6.1.1.4'
B B 0.0013 0.0007 'International Tables Vol C Tables 4.2.6.8 and 6.1.1.4'
F F 0.0171 0.0103 'International Tables Vol C Tables 4.2.6.8 and 6.1.1.4'
N N 0.0061 0.0033 'International Tables Vol C Tables 4.2.6.8 and 6.1.1.4'
O O 0.0106 0.0060 'International Tables Vol C Tables 4.2.6.8 and 6.1.1.4'

loop_
_geom_angle_atom_site_label_1
_geom_angle_atom_site_label_2
_geom_angle_atom_site_label_3
_geom_angle
_geom_angle_site_symmetry_1
_geom_angle_site_symmetry_3
_geom_angle_publ_flag
C8 O2 C19 116.3(9) . . ?
C10 O3 C9 111.1(9) . . ?
C12 O4 C11 114.2(9) . . ?
C14 O5 C13 113.2(10) . . ?
C16 O6 C15 112.5(12) . . ?
C18 O7 C17 112.4(9) . . ?
O2 C8 H8A 110.3 . . ?
O2 C8 H8B 110.3 . . ?
O2 C8 C9 107.3(9) . . ?
H8A C8 H8B 108.5 . . ?
C9 C8 H8A 110.3 . . ?
C9 C8 H8B 110.3 . . ?
O3 C9 C8 108.5(10) . . ?
O3 C9 H9A 110.0 . . ?
O3 C9 H9B 110.0 . . ?
C8 C9 H9A 110.0 . . ?
C8 C9 H9B 110.0 . . ?
H9A C9 H9B 108.4 . . ?
O3 C10 H10A 109.5 . . ?
O3 C10 H10B 109.5 . . ?
O3 C10 C11 110.8(9) . . ?
H10A C10 H10B 108.1 . . ?
C11 C10 H10A 109.5 . . ?
C11 C10 H10B 109.5 . . ?
O4 C11 C10 108.2(11) . . ?
O4 C11 H11A 110.1 . . ?
O4 C11 H11B 110.1 . . ?
C10 C11 H11A 110.1 . . ?
C10 C11 H11B 110.1 . . ?
H11A C11 H11B 108.4 . . ?
O4 C12 H12A 109.6 . . ?
O4 C12 H12B 109.6 . . ?
O4 C12 C13 110.2(11) . . ?
H12A C12 H12B 108.1 . . ?
C13 C12 H12A 109.6 . . ?
C13 C12 H12B 109.6 . . ?
O5 C13 C12 104.6(11) . . ?
O5 C13 H13A 110.8 . . ?
O5 C13 H13B 110.8 . . ?
C12 C13 H13A 110.8 . . ?
C12 C13 H13B 110.8 . . ?
H13A C13 H13B 108.9 . . ?
O5 C14 H14A 109.5 . . ?
O5 C14 H14B 109.5 . . ?
O5 C14 C15 110.9(11) . . ?
H14A C14 H14B 108.0 . . ?
C15 C14 H14A 109.5 . . ?
C15 C14 H14B 109.5 . . ?
O6 C15 C14 107.6(12) . . ?
O6 C15 H15A 110.2 . . ?
O6 C15 H15B 110.2 . . ?
C14 C15 H15A 110.2 . . ?
C14 C15 H15B 110.2 . . ?
H15A C15 H15B 108.5 . . ?
O6 C16 H16A 110.7 . . ?
O6 C16 H16B 110.7 . . ?
O6 C16 C17 105.3(12) . . ?
H16A C16 H16B 108.8 . . ?
C17 C16 H16A 110.7 . . ?
C17 C16 H16B 110.7 . . ?
O7 C17 C16 106.7(13) . . ?
O7 C17 H17A 110.4 . . ?
O7 C17 H17B 110.4 . . ?
C16 C17 H17A 110.4 . . ?
C16 C17 H17B 110.4 . . ?
H17A C17 H17B 108.6 . . ?
O7 C18 H18A 109.7 . . ?
O7 C18 H18B 109.7 . . ?
O7 C18 C19 109.8(9) . . ?
H18A C18 H18B 108.2 . . ?
C19 C18 H18A 109.7 . . ?
C19 C18 H18B 109.7 . . ?
O2 C19 C18 111.2(11) . . ?
O2 C19 H19A 109.4 . . ?
O2 C19 H19B 109.4 . . ?
C18 C19 H19A 109.4 . . ?
C18 C19 H19B 109.4 . . ?
H19A C19 H19B 108.0 . . ?
F4 B2 F3 131.3(16) . . ?
F4 B2 F5 109.7(15) . . ?
F4 B2 F6 98.4(16) . . ?
F5 B2 F3 100.8(19) . . ?
F5 B2 F6 111(2) . . ?
F6 B2 F3 105.0(11) . . ?
F3A B2 F5A 105.1(11) . . ?
F6A B2 F3A 129(2) . . ?
F6A B2 F5A 96.6(12) . . ?
F6A B2 F4A 103.1(16) . . ?
F4A B2 F3A 109.8(12) . . ?
F4A B2 F5A 112.5(19) . . ?
H2A N2 H2B 109.5 . . ?
H2A N2 H2C 109.5 . . ?
H2B N2 H2C 109.5 . . ?
C3 N2 H2A 109.5 . . ?
C3 N2 H2B 109.5 . . ?
C3 N2 H2C 109.5 . . ?
N2 C3 H3A 103.5 . . ?
N2 C3 H3B 103.5 . . ?
H3A C3 H3B 105.3 . . ?
C4 C3 N2 135(2) . . ?
C4 C3 H3A 103.5 . . ?
C4 C3 H3B 103.5 . . ?
C3 C4 H4A 107.5 . . ?
C3 C4 H4B 107.5 . . ?
C3 C4 C1 119(4) . . ?
H4A C4 H4B 107.0 . . ?
C1 C4 H4A 107.5 . . ?
C1 C4 H4B 107.5 . . ?
C4 C1 N5 138(3) . . ?
C4 C1 C1A 128(2) . . ?
N5 C1 C1A 92.7(12) . . ?
C1 N5 H5 119.8 . . ?
C6 N5 C1 120.4(12) . . ?
C6 N5 H5 119.8 . . ?
N5 C6 H6 128.9 . . ?
N5 C6 N7 102.1(10) . . ?
N7 C6 H6 128.9 . . ?
C6 N7 H7 126.4 . . ?
C1A N7 C6 107.3(10) . . ?
C1A N7 H7 126.4 . . ?
C1 C1A H1A 122.1 . . ?
N7 C1A C1 115.8(13) . . ?
N7 C1A H1A 122.1 . . ?
H8AA C8A H8AB 108.5 . . ?
O2A C8A H8AA 110.1 . . ?
O2A C8A H8AB 110.1 . . ?
O2A C8A C9A 107.8(18) . . ?
C9A C8A H8AA 110.1 . . ?
C9A C8A H8AB 110.1 . . ?
C8A O2A C19A 121.2(16) . . ?
O2A C19A H19C 110.5 . . ?
O2A C19A H19D 110.5 . . ?
O2A C19A C18A 106.0(16) . . ?
H19C C19A H19D 108.7 . . ?
C18A C19A H19C 110.5 . . ?
C18A C19A H19D 110.5 . . ?
C8A C9A H9AA 110.7 . . ?
C8A C9A H9AB 110.7 . . ?
H9AA C9A H9AB 108.8 . . ?
O3A C9A C8A 105.4(17) . . ?
O3A C9A H9AA 110.7 . . ?
O3A C9A H9AB 110.7 . . ?
C19A C18A H18C 110.2 . . ?
C19A C18A H18D 110.2 . . ?
H18C C18A H18D 108.5 . . ?
O7A C18A C19A 107.5(19) . . ?
O7A C18A H18C 110.2 . . ?
O7A C18A H18D 110.2 . . ?
C9A O3A C10A 114.9(16) . . ?
C17A O7A C18A 111.4(17) . . ?
O3A C10A H10C 110.3 . . ?
O3A C10A H10D 110.3 . . ?
O3A C10A C11A 107.1(19) . . ?
H10C C10A H10D 108.6 . . ?
C11A C10A H10C 110.3 . . ?
C11A C10A H10D 110.3 . . ?
O7A C17A H17C 110.1 . . ?
O7A C17A H17D 110.1 . . ?
O7A C17A C16A 108.0(18) . . ?
H17C C17A H17D 108.4 . . ?
C16A C17A H17C 110.1 . . ?
C16A C17A H17D 110.1 . . ?
C10A C11A H11C 110.2 . . ?
C10A C11A H11D 110.2 . . ?
H11C C11A H11D 108.5 . . ?
O4A C11A C10A 107.4(17) . . ?
O4A C11A H11C 110.2 . . ?
O4A C11A H11D 110.2 . . ?
C17A C16A H16C 110.0 . . ?
C17A C16A H16D 110.0 . . ?
H16C C16A H16D 108.4 . . ?
O6A C16A C17A 108.6(17) . . ?
O6A C16A H16C 110.0 . . ?
O6A C16A H16D 110.0 . . ?
C11A O4A C12A 111.2(15) . . ?
C15A O6A C16A 116.8(17) . . ?
O4A C12A H12C 110.3 . . ?
O4A C12A H12D 110.3 . . ?
O4A C12A C13A 107.2(19) . . ?
H12C C12A H12D 108.5 . . ?
C13A C12A H12C 110.3 . . ?
C13A C12A H12D 110.3 . . ?
O6A C15A H15C 109.6 . . ?
O6A C15A H15D 109.6 . . ?
O6A C15A C14A 110.2(18) . . ?
H15C C15A H15D 108.1 . . ?
C14A C15A H15C 109.6 . . ?
C14A C15A H15D 109.6 . . ?
C12A C13A H13C 110.4 . . ?
C12A C13A H13D 110.4 . . ?
H13C C13A H13D 108.6 . . ?
O5A C13A C12A 106.5(18) . . ?
O5A C13A H13C 110.4 . . ?
O5A C13A H13D 110.4 . . ?
C15A C14A H14C 110.2 . . ?
C15A C14A H14D 110.2 . . ?
H14C C14A H14D 108.5 . . ?
O5A C14A C15A 107.4(18) . . ?
O5A C14A H14C 110.2 . . ?
O5A C14A H14D 110.2 . . ?
C13A O5A C14A 119.8(17) . . ?

loop_
_geom_bond_atom_site_label_1
_geom_bond_atom_site_label_2
_geom_bond_distance
_geom_bond_site_symmetry_2
_geom_bond_publ_flag
O2 C8 1.404(10) . ?
O2 C19 1.407(10) . ?
O3 C9 1.416(9) . ?
O3 C10 1.409(10) . ?
O4 C11 1.426(10) . ?
O4 C12 1.392(11) . ?
O5 C13 1.433(10) . ?
O5 C14 1.381(11) . ?
O6 C15 1.424(11) . ?
O6 C16 1.398(11) . ?
O7 C17 1.413(11) . ?
O7 C18 1.409(10) . ?
C8 H8A 0.9700 . ?
C8 H8B 0.9700 . ?
C8 C9 1.456(11) . ?
C9 H9A 0.9700 . ?
C9 H9B 0.9700 . ?
C10 H10A 0.9700 . ?
C10 H10B 0.9700 . ?
C10 C11 1.457(11) . ?
C11 H11A 0.9700 . ?
C11 H11B 0.9700 . ?
C12 H12A 0.9700 . ?
C12 H12B 0.9700 . ?
C12 C13 1.470(12) . ?
C13 H13A 0.9700 . ?
C13 H13B 0.9700 . ?
C14 H14A 0.9700 . ?
C14 H14B 0.9700 . ?
C14 C15 1.461(12) . ?
C15 H15A 0.9700 . ?
C15 H15B 0.9700 . ?
C16 H16A 0.9700 . ?
C16 H16B 0.9700 . ?
C16 C17 1.465(12) . ?
C17 H17A 0.9700 . ?
C17 H17B 0.9700 . ?
C18 H18A 0.9700 . ?
C18 H18B 0.9700 . ?
C18 C19 1.448(11) . ?
C19 H19A 0.9700 . ?
C19 H19B 0.9700 . ?
B2 F3 1.398(14) . ?
B2 F4 1.227(14) . ?
B2 F5 1.23(2) . ?
B2 F6 1.387(16) . ?
B2 F3A 1.342(16) . ?
B2 F5A 1.484(17) . ?
B2 F6A 1.290(14) . ?
B2 F4A 1.335(17) . ?
N2 H2A 0.8900 . ?
N2 H2B 0.8900 . ?
N2 H2C 0.8900 . ?
N2 C3 1.495(15) . ?
C3 H3A 0.9700 . ?
C3 H3B 0.9700 . ?
C3 C4 1.28(3) . ?
C4 H4A 0.9700 . ?
C4 H4B 0.9700 . ?
C4 C1 1.28(4) . ?
C1 N5 1.399(19) . ?
C1 C1A 1.41(2) . ?
N5 H5 0.8600 . ?
N5 C6 1.313(14) . ?
C6 H6 0.9300 . ?
C6 N7 1.363(15) . ?
N7 H7 0.8600 . ?
N7 C1A 1.318(15) . ?
C1A H1A 0.9300 . ?
C8A H8AA 0.9700 . ?
C8A H8AB 0.9700 . ?
C8A O2A 1.374(14) . ?
C8A C9A 1.458(16) . ?
O2A C19A 1.382(14) . ?
C19A H19C 0.9700 . ?
C19A H19D 0.9700 . ?
C19A C18A 1.446(16) . ?
C9A H9AA 0.9700 . ?
C9A H9AB 0.9700 . ?
C9A O3A 1.401(14) . ?
C18A H18C 0.9700 . ?
C18A H18D 0.9700 . ?
C18A O7A 1.405(14) . ?
O3A C10A 1.404(14) . ?
O7A C17A 1.401(14) . ?
C10A H10C 0.9700 . ?
C10A H10D 0.9700 . ?
C10A C11A 1.451(16) . ?
C17A H17C 0.9700 . ?
C17A H17D 0.9700 . ?
C17A C16A 1.441(15) . ?
C11A H11C 0.9700 . ?
C11A H11D 0.9700 . ?
C11A O4A 1.390(14) . ?
C16A H16C 0.9700 . ?
C16A H16D 0.9700 . ?
C16A O6A 1.405(14) . ?
O4A C12A 1.425(14) . ?
O6A C15A 1.387(14) . ?
C12A H12C 0.9700 . ?
C12A H12D 0.9700 . ?
C12A C13A 1.454(16) . ?
C15A H15C 0.9700 . ?
C15A H15D 0.9700 . ?
C15A C14A 1.445(16) . ?
C13A H13C 0.9700 . ?
C13A H13D 0.9700 . ?
C13A O5A 1.388(14) . ?
C14A H14C 0.9700 . ?
C14A H14D 0.9700 . ?
C14A O5A 1.408(14) . ?

loop_
_geom_torsion_atom_site_label_1
_geom_torsion_atom_site_label_2
_geom_torsion_atom_site_label_3
_geom_torsion_atom_site_label_4
_geom_torsion
_geom_torsion_site_symmetry_1
_geom_torsion_site_symmetry_2
_geom_torsion_site_symmetry_3
_geom_torsion_site_symmetry_4
_geom_torsion_publ_flag
O2 C8 C9 O3 -66.7(12) . . . . ?
O3 C10 C11 O4 71.3(15) . . . . ?
O4 C12 C13 O5 -64.5(18) . . . . ?
O5 C14 C15 O6 59.5(19) . . . . ?
O6 C16 C17 O7 -75.9(17) . . . . ?
O7 C18 C19 O2 54.0(16) . . . . ?
C8 O2 C19 C18 172.5(12) . . . . ?
C9 O3 C10 C11 -178.0(12) . . . . ?
C10 O3 C9 C8 178.7(12) . . . . ?
C11 O4 C12 C13 -172.5(14) . . . . ?
C12 O4 C11 C10 -178.4(13) . . . . ?
C13 O5 C14 C15 173.3(15) . . . . ?
C14 O5 C13 C12 -172.2(14) . . . . ?
C15 O6 C16 C17 -173.8(16) . . . . ?
C16 O6 C15 C14 -179.0(17) . . . . ?
C17 O7 C18 C19 -176.3(12) . . . . ?
C18 O7 C17 C16 -167.3(12) . . . . ?
C19 O2 C8 C9 -170.1(11) . . . . ?
N2 C3 C4 C1 175(3) . . . . ?
C3 C4 C1 N5 -93(9) . . . . ?
C3 C4 C1 C1A 103(6) . . . . ?
C4 C1 N5 C6 -157(6) . . . . ?
C4 C1 C1A N7 156(5) . . . . ?
C1 N5 C6 N7 -4(4) . . . . ?
N5 C1 C1A N7 -13(5) . . . . ?
N5 C6 N7 C1A -5(2) . . . . ?
C6 N7 C1A C1 13(4) . . . . ?
C1A C1 N5 C6 10(5) . . . . ?
C8A O2A C19A C18A 168(2) . . . . ?
C8A C9A O3A C10A -177(2) . . . . ?
O2A C8A C9A O3A -77(3) . . . . ?
O2A C19A C18A O7A 74(3) . . . . ?
C19A C18A O7A C17A -177(2) . . . . ?
C9A C8A O2A C19A -173(2) . . . . ?
C9A O3A C10A C11A -172(2) . . . . ?
C18A O7A C17A C16A -175(2) . . . . ?
O3A C10A C11A O4A 79(3) . . . . ?
O7A C17A C16A O6A -81(3) . . . . ?
C10A C11A O4A C12A -177(2) . . . . ?
C17A C16A O6A C15A 177(2) . . . . ?
C11A O4A C12A C13A -175(2) . . . . ?
C16A O6A C15A C14A 178(2) . . . . ?
O4A C12A C13A O5A -84(3) . . . . ?
O6A C15A C14A O5A 69(3) . . . . ?
C12A C13A O5A C14A -176(2) . . . . ?
C15A C14A O5A C13A -175(2) . . . . ?
